data_1528142
loop_
_publ_author_name
'Tordjman, I.'
'Beucher, M.'
'Guitel, J.C.'
'Bassi, G.'

_publ_section_title
;
 Structure cristalline du polyphosphate de cadmium Cd (P O3)2
;
_journal_name_full
;
Bulletin de la Societe Francaise de Mineralogie et de Cristallographie 
(72,1949-100,1977)
;
_journal_page_first 344
_journal_page_last 349
_journal_volume 91
_journal_year 1968
_chemical_formula_sum 'Cd O6 P2'
_chemical_name_systematic 'Cd (P O3)2'
_space_group_IT_number 61
_symmetry_space_group_name_Hall '-P 2ac 2ab'
_symmetry_space_group_name_H-M 'P b c a'
_cell_angle_alpha 90
_cell_angle_beta 90
_cell_angle_gamma 90
_cell_formula_units_Z 8
_cell_length_a 9.607
_cell_length_b 13.7
_cell_length_c 7.037
_cell_volume 926.181
_citation_journal_id_ASTM BUFCAE
_cod_data_source_file Tordjman_BUFCAE_1968_1705.cif
_cod_data_source_block Cd1O6P2
_cod_original_cell_volume 926.1812
_cod_original_formula_sum 'Cd1 O6 P2'
_cod_database_code 1528142

loop_
_symmetry_equiv_pos_as_xyz
x,y,z
-x+1/2,-y,z+1/2
x+1/2,-y+1/2,-z
-x,y+1/2,-z+1/2
-x,-y,-z
x-1/2,y,-z-1/2
-x-1/2,y-1/2,z
x,-y-1/2,z-1/2

loop_
_atom_site_label
_atom_site_type_symbol
_atom_site_fract_x
_atom_site_fract_y
_atom_site_fract_z
_atom_site_occupancy
_atom_site_U_iso_or_equiv
O4 O-2 0.153 0.397 0.645 1 0.0
O6 O-2 0.125 0.49 0.127 1 0.0
Cd1 Cd+2 -0.009 0.2055 0.0558 1 0.0
O1 O-2 0.288 0.376 0.007 1 0.0
O3 O-2 0.396 0.317 0.621 1 0.0
O5 O-2 0.291 0.409 0.35 1 0.0
P2 P+5 0.32 0.404 0.587 1 0.0
P1 P+5 0.213 0.397 0.178 1 0.0
O2 O-2 0.089 0.331 0.237 1 0.0
